data_4087914
loop_
_publ_author_name
'van der Meer, Margarethe'
'Manck, Sinja'
'Sobottka, Sebastian'
'Plebst, Sebastian'
'Sarkar, Biprajit'

_publ_section_title
;
 Redox Activity and Bond Activation in Iridium--Diamidobenzene Complexes:
 A Combined Structural, (Spectro)electrochemical, and DFT Investigation
;
_journal_issue 22
_journal_name_full Organometallics
_journal_page_first 5393
_journal_paper_doi 10.1021/acs.organomet.5b00716
_journal_volume 34
_journal_year 2015
_chemical_formula_sum 'C31 H35 Cl7 Ir N2 Sb'
_chemical_formula_weight 997.71
_space_group_IT_number 2
_space_group_name_Hall '-P 1'
_space_group_name_H-M_alt 'P -1'
_symmetry_cell_setting triclinic
_symmetry_space_group_name_H-M 'P -1'
_atom_sites_solution_hydrogens geom
_atom_sites_solution_primary direct
_atom_sites_solution_secondary difmap
_audit_creation_method SHELXL-97
_cell_angle_alpha 87.63(2)
_cell_angle_beta 68.02(2)
_cell_angle_gamma 81.723(17)
_cell_formula_units_Z 2
_cell_length_a 10.991(5)
_cell_length_b 12.773(4)
_cell_length_c 13.783(4)
_cell_measurement_reflns_used 5298
_cell_measurement_temperature 140(2)
_cell_measurement_theta_max 25.00
_cell_measurement_theta_min 1.59
_cell_volume 1775.5(11)
_computing_structure_refinement 'SHELXL-97 (Sheldrick, 2008)'
_diffrn_ambient_temperature 140(2)
_diffrn_measured_fraction_theta_full 0.985
_diffrn_measured_fraction_theta_max 0.985
_diffrn_measurement_device_type 'Bruker Smart AXS'
_diffrn_measurement_method 'omega scans'
_diffrn_radiation_monochromator graphite
_diffrn_radiation_source 'fine-focus sealed tube'
_diffrn_radiation_type MoK\a
_diffrn_radiation_wavelength 0.71073
_diffrn_reflns_av_R_equivalents 0.0326
_diffrn_reflns_av_sigmaI/netI 0.0379
_diffrn_reflns_limit_h_max 13
_diffrn_reflns_limit_h_min -13
_diffrn_reflns_limit_k_max 15
_diffrn_reflns_limit_k_min -14
_diffrn_reflns_limit_l_max 16
_diffrn_reflns_limit_l_min -16
_diffrn_reflns_number 18314
_diffrn_reflns_theta_full 25.00
_diffrn_reflns_theta_max 25.00
_diffrn_reflns_theta_min 1.59
_exptl_absorpt_coefficient_mu 5.056
_exptl_absorpt_correction_T_max 0.7461
_exptl_absorpt_correction_T_min 0.4650
_exptl_absorpt_correction_type multi-scan
_exptl_absorpt_process_details 'Blessing, 1995'
_exptl_crystal_colour black
_exptl_crystal_density_diffrn 1.866
_exptl_crystal_density_method 'not measured'
_exptl_crystal_description block
_exptl_crystal_F_000 964
_exptl_crystal_size_max 0.25
_exptl_crystal_size_mid 0.15
_exptl_crystal_size_min 0.1
_refine_diff_density_max 2.264
_refine_diff_density_min -3.569
_refine_diff_density_rms 0.271
_refine_ls_extinction_method none
_refine_ls_goodness_of_fit_ref 1.051
_refine_ls_hydrogen_treatment constr
_refine_ls_matrix_type full
_refine_ls_number_parameters 386
_refine_ls_number_reflns 6161
_refine_ls_number_restraints 36
_refine_ls_restrained_S_all 1.051
_refine_ls_R_factor_all 0.0509
_refine_ls_R_factor_gt 0.0416
_refine_ls_shift/su_max 0.001
_refine_ls_shift/su_mean 0.000
_refine_ls_structure_factor_coef Fsqd
_refine_ls_weighting_details 'calc w=1/[\s^2^(Fo^2^)+(0.1181P)^2^+0.0000P] where P=(Fo^2^+2Fc^2^)/3'
_refine_ls_weighting_scheme calc
_refine_ls_wR_factor_gt 0.1369
_refine_ls_wR_factor_ref 0.1512
_reflns_number_gt 5298
_reflns_number_total 6161
_reflns_threshold_expression >2\s(I)
_cod_data_source_file om5b00716_si_002.cif
_cod_data_source_block sar4261
_cod_original_cell_volume 1775.4(11)
_cod_original_sg_symbol_H-M P-1
_cod_database_code 4087914

loop_
_symmetry_equiv_pos_as_xyz
'x, y, z'
'-x, -y, -z'

loop_
_atom_site_label
_atom_site_type_symbol
_atom_site_fract_x
_atom_site_fract_y
_atom_site_fract_z
_atom_site_U_iso_or_equiv
_atom_site_adp_type
_atom_site_occupancy
_atom_site_symmetry_multiplicity
_atom_site_calc_flag
_atom_site_refinement_flags
N1 N 0.1925(6) 0.2211(5) 0.8168(5) 0.0181(13) Uani 1 1 d U
N2 N 0.0134(6) 0.3222(5) 0.7612(5) 0.0173(13) Uani 1 1 d .
C4 C 0.0940(8) 0.5418(6) 0.8771(6) 0.0226(17) Uani 1 1 d .
C8 C 0.0569(9) 0.6582(7) 0.8997(7) 0.031(2) Uani 1 1 d .
H8A H -0.0204 0.6833 0.8842 0.047 Uiso 1 1 calc R
H8B H 0.1289 0.6946 0.8571 0.047 Uiso 1 1 calc R
H8C H 0.0385 0.6715 0.9722 0.047 Uiso 1 1 calc R
C3 C 0.0274(7) 0.4892(6) 0.8336(6) 0.0200(16) Uani 1 1 d .
H3 H -0.0445 0.5258 0.8208 0.024 Uiso 1 1 calc R
C1 C 0.1705(7) 0.3231(6) 0.8365(6) 0.0198(16) Uani 1 1 d .
C14 C 0.2596(8) 0.0729(7) 0.9088(7) 0.0278(19) Uani 1 1 d .
H14 H 0.1711 0.0635 0.9422 0.033 Uiso 1 1 calc R
C6 C 0.2360(7) 0.3784(7) 0.8856(6) 0.0260(18) Uani 1 1 d .
H6 H 0.3023 0.3417 0.9054 0.031 Uiso 1 1 calc R
C22 C 0.0641(10) 0.1201(7) 0.6013(8) 0.038(2) Uani 1 1 d .
C5 C 0.2025(7) 0.4840(7) 0.9039(6) 0.0238(17) Uani 1 1 d .
C13 C 0.3581(9) 0.0048(8) 0.9274(8) 0.035(2) Uani 1 1 d U
H13 H 0.3366 -0.0515 0.9729 0.042 Uiso 1 1 calc R
C15 C -0.0945(7) 0.3682(6) 0.7317(6) 0.0228(17) Uani 1 1 d U
C7 C 0.2748(9) 0.5439(8) 0.9507(7) 0.035(2) Uani 1 1 d .
H7A H 0.3453 0.4968 0.9608 0.052 Uiso 1 1 calc R
H7B H 0.2146 0.5740 1.0168 0.052 Uiso 1 1 calc R
H7C H 0.3110 0.5994 0.9044 0.052 Uiso 1 1 calc R
C2 C 0.0645(7) 0.3813(6) 0.8074(6) 0.0199(16) Uani 1 1 d .
C9 C 0.2943(7) 0.1541(6) 0.8407(6) 0.0225(17) Uani 1 1 d .
C10 C 0.4254(8) 0.1706(7) 0.7905(7) 0.031(2) Uani 1 1 d .
H10 H 0.4468 0.2260 0.7440 0.037 Uiso 1 1 calc R
Cl1 Cl -0.07931(18) 0.14271(16) 0.91817(15) 0.0266(4) Uani 1 1 d .
C12 C 0.4909(9) 0.0213(8) 0.8770(7) 0.036(2) Uani 1 1 d .
H12 H 0.5574 -0.0245 0.8891 0.043 Uiso 1 1 calc R
C20 C -0.2175(8) 0.3353(7) 0.7801(7) 0.032(2) Uani 1 1 d .
H20 H -0.2297 0.2815 0.8291 0.038 Uiso 1 1 calc R
C11 C 0.5231(8) 0.1042(9) 0.8103(8) 0.041(2) Uani 1 1 d .
H11 H 0.6111 0.1154 0.7785 0.049 Uiso 1 1 calc R
C24 C 0.2326(8) 0.0397(7) 0.6466(7) 0.0292(19) Uani 1 1 d .
C30 C 0.3705(9) 0.0007(10) 0.6449(9) 0.055(3) Uani 1 1 d .
H30A H 0.4095 -0.0586 0.5975 0.082 Uiso 1 1 calc R
H30B H 0.3650 -0.0205 0.7139 0.082 Uiso 1 1 calc R
H30C H 0.4244 0.0566 0.6221 0.082 Uiso 1 1 calc R
C18 C -0.3058(10) 0.4621(9) 0.6820(9) 0.046(3) Uani 1 1 d .
H18 H -0.3776 0.4939 0.6662 0.056 Uiso 1 1 calc R
C19 C -0.3228(9) 0.3841(8) 0.7542(8) 0.037(2) Uani 1 1 d U
H19 H -0.4060 0.3630 0.7867 0.044 Uiso 1 1 calc R
C16 C -0.0758(9) 0.4452(7) 0.6575(7) 0.033(2) Uani 1 1 d .
H16 H 0.0080 0.4650 0.6240 0.039 Uiso 1 1 calc R
C21 C 0.0111(8) 0.0465(8) 0.6788(8) 0.038(2) Uani 1 1 d .
C25 C 0.1208(9) -0.0069(6) 0.7075(7) 0.031(2) Uani 1 1 d .
C26 C 0.1090(15) -0.0963(9) 0.7811(9) 0.068(4) Uani 1 1 d .
H26A H 0.0991 -0.1583 0.7493 0.102 Uiso 1 1 calc R
H26B H 0.0331 -0.0787 0.8442 0.102 Uiso 1 1 calc R
H26C H 0.1873 -0.1098 0.7975 0.102 Uiso 1 1 calc R
C29 C 0.2965(12) 0.1802(10) 0.5028(9) 0.060(3) Uani 1 1 d .
H29A H 0.3700 0.1856 0.5231 0.090 Uiso 1 1 calc R
H29B H 0.2531 0.2498 0.4977 0.090 Uiso 1 1 calc R
H29C H 0.3279 0.1445 0.4363 0.090 Uiso 1 1 calc R
C17 C -0.1822(11) 0.4948(8) 0.6315(8) 0.043(2) Uani 1 1 d .
H17 H -0.1702 0.5479 0.5819 0.052 Uiso 1 1 calc R
C23 C 0.1994(9) 0.1183(7) 0.5841(7) 0.032(2) Uani 1 1 d .
C28 C -0.0076(14) 0.1882(11) 0.5418(11) 0.077(5) Uani 1 1 d .
H28A H 0.0190 0.1595 0.4725 0.116 Uiso 1 1 calc R
H28B H 0.0141 0.2588 0.5377 0.116 Uiso 1 1 calc R
H28C H -0.1014 0.1896 0.5775 0.116 Uiso 1 1 calc R
C27 C -0.1238(11) 0.0146(12) 0.7126(11) 0.075(4) Uani 1 1 d U
H27A H -0.1676 0.0465 0.6679 0.112 Uiso 1 1 calc R
H27B H -0.1743 0.0377 0.7835 0.112 Uiso 1 1 calc R
H27C H -0.1165 -0.0610 0.7082 0.112 Uiso 1 1 calc R
Sb1 Sb -0.35059(5) 0.36903(4) 0.47172(4) 0.02465(17) Uani 1 1 d .
Cl10 Cl -0.2438(3) 0.7384(3) 0.7873(4) 0.0847(12) Uani 1 1 d .
C100 C -0.4084(13) 0.7106(14) 0.8367(12) 0.079(4) Uani 1 1 d .
H10A H -0.4589 0.7563 0.8030 0.095 Uiso 1 1 calc R
H10B H -0.4088 0.6381 0.8188 0.095 Uiso 1 1 calc R
Cl11 Cl -0.4847(3) 0.7280(3) 0.9699(3) 0.0683(9) Uani 1 1 d .
Cl3 Cl -0.11504(19) 0.33720(19) 0.37209(16) 0.0322(5) Uani 1 1 d .
Cl5 Cl -0.4082(2) 0.32341(19) 0.33063(17) 0.0332(5) Uani 1 1 d .
Cl2 Cl -0.3427(2) 0.18213(19) 0.53118(18) 0.0379(5) Uani 1 1 d .
Cl4 Cl -0.3554(2) 0.5749(2) 0.4030(2) 0.0489(7) Uani 1 1 d .
Ir1 Ir 0.08216(2) 0.16118(2) 0.74689(2) 0.01790(14) Uani 1 1 d .

loop_
_atom_site_aniso_label
_atom_site_aniso_U_11
_atom_site_aniso_U_22
_atom_site_aniso_U_33
_atom_site_aniso_U_23
_atom_site_aniso_U_13
_atom_site_aniso_U_12
N1 0.017(3) 0.023(3) 0.015(3) -0.001(3) -0.007(2) -0.003(2)
N2 0.018(3) 0.021(3) 0.014(3) -0.001(3) -0.007(2) -0.004(2)
C4 0.028(4) 0.019(4) 0.017(4) 0.002(3) -0.003(3) -0.009(3)
C8 0.039(5) 0.029(5) 0.024(4) 0.001(4) -0.006(4) -0.018(4)
C3 0.023(4) 0.015(4) 0.016(4) 0.003(3) -0.003(3) 0.000(3)
C1 0.024(4) 0.020(4) 0.015(4) -0.001(3) -0.005(3) -0.008(3)
C14 0.025(4) 0.028(5) 0.032(5) 0.008(4) -0.013(4) -0.005(3)
C6 0.018(4) 0.033(5) 0.028(4) 0.005(4) -0.008(3) -0.008(3)
C22 0.060(6) 0.025(5) 0.036(5) -0.015(4) -0.032(5) 0.019(4)
C5 0.025(4) 0.028(4) 0.020(4) 0.000(3) -0.006(3) -0.013(3)
C13 0.036(4) 0.034(4) 0.035(4) 0.005(4) -0.017(3) 0.000(3)
C15 0.028(4) 0.017(4) 0.029(4) -0.006(3) -0.017(3) 0.001(3)
C7 0.036(5) 0.040(5) 0.033(5) 0.003(4) -0.014(4) -0.020(4)
C2 0.024(4) 0.021(4) 0.017(4) 0.001(3) -0.009(3) -0.011(3)
C9 0.021(4) 0.024(4) 0.023(4) 0.005(3) -0.011(3) 0.001(3)
C10 0.021(4) 0.038(5) 0.035(5) 0.017(4) -0.010(3) -0.012(3)
Cl1 0.0236(9) 0.0280(11) 0.0242(10) 0.0049(8) -0.0034(8) -0.0080(8)
C12 0.035(5) 0.044(6) 0.031(5) -0.006(4) -0.020(4) 0.012(4)
C20 0.030(4) 0.028(5) 0.040(5) 0.004(4) -0.017(4) -0.005(4)
C11 0.022(4) 0.056(7) 0.047(6) 0.000(5) -0.016(4) 0.003(4)
C24 0.022(4) 0.033(5) 0.029(5) -0.007(4) -0.003(3) -0.007(3)
C30 0.029(5) 0.075(8) 0.054(7) -0.033(6) -0.014(5) 0.017(5)
C18 0.046(6) 0.048(6) 0.057(7) -0.021(5) -0.040(5) 0.020(5)
C19 0.029(4) 0.047(5) 0.042(5) -0.009(4) -0.023(4) 0.001(4)
C16 0.040(5) 0.026(5) 0.035(5) 0.000(4) -0.017(4) -0.004(4)
C21 0.024(4) 0.045(6) 0.046(6) -0.023(5) -0.010(4) -0.005(4)
C25 0.038(5) 0.012(4) 0.034(5) -0.001(4) -0.006(4) 0.002(3)
C26 0.118(11) 0.024(6) 0.046(7) 0.005(5) -0.013(7) -0.008(6)
C29 0.073(8) 0.054(7) 0.042(6) -0.003(5) -0.002(6) -0.022(6)
C17 0.066(7) 0.031(5) 0.043(6) -0.007(4) -0.038(5) 0.011(5)
C23 0.046(5) 0.026(5) 0.027(5) -0.015(4) -0.013(4) -0.008(4)
C28 0.102(10) 0.071(9) 0.079(9) -0.051(8) -0.075(8) 0.050(8)
C27 0.042(5) 0.095(8) 0.085(7) -0.020(6) -0.012(5) -0.031(5)
Sb1 0.0263(3) 0.0290(3) 0.0194(3) 0.0012(2) -0.0070(2) -0.0107(2)
Cl10 0.0544(18) 0.075(2) 0.117(3) -0.002(2) -0.0222(19) -0.0117(16)
C100 0.058(8) 0.106(12) 0.082(10) -0.035(9) -0.030(7) -0.015(7)
Cl11 0.073(2) 0.069(2) 0.0637(19) 0.0001(17) -0.0313(16) 0.0038(16)
Cl3 0.0245(9) 0.0447(13) 0.0294(11) 0.0105(10) -0.0101(8) -0.0137(9)
Cl5 0.0298(10) 0.0450(13) 0.0289(11) -0.0007(10) -0.0162(9) -0.0032(9)
Cl2 0.0390(11) 0.0393(13) 0.0353(12) 0.0127(10) -0.0106(10) -0.0175(10)
Cl4 0.0471(13) 0.0389(14) 0.0444(14) 0.0025(11) 0.0048(11) -0.0155(11)
Ir1 0.01734(19) 0.0164(2) 0.0210(2) 0.00072(13) -0.00780(13) -0.00387(12)

loop_
_atom_type_symbol
_atom_type_description
_atom_type_scat_dispersion_real
_atom_type_scat_dispersion_imag
_atom_type_scat_source
C C 0.0033 0.0016 'International Tables Vol C Tables 4.2.6.8 and 6.1.1.4'
H H 0.0000 0.0000 'International Tables Vol C Tables 4.2.6.8 and 6.1.1.4'
N N 0.0061 0.0033 'International Tables Vol C Tables 4.2.6.8 and 6.1.1.4'
Ir Ir -1.4442 7.9887 'International Tables Vol C Tables 4.2.6.8 and 6.1.1.4'
Cl Cl 0.1484 0.1585 'International Tables Vol C Tables 4.2.6.8 and 6.1.1.4'
Sb Sb -0.5866 1.5461 'International Tables Vol C Tables 4.2.6.8 and 6.1.1.4'

loop_
_geom_angle_atom_site_label_1
_geom_angle_atom_site_label_2
_geom_angle_atom_site_label_3
_geom_angle
C1 N1 C9 120.7(7)
C1 N1 Ir1 118.1(5)
C9 N1 Ir1 121.2(5)
C2 N2 C15 119.6(7)
C2 N2 Ir1 117.5(5)
C15 N2 Ir1 122.6(5)
C3 C4 C5 119.9(7)
C3 C4 C8 120.8(8)
C5 C4 C8 119.3(7)
C4 C3 C2 121.6(7)
N1 C1 C6 126.0(7)
N1 C1 C2 114.6(7)
C6 C1 C2 119.3(7)
C9 C14 C13 119.0(8)
C5 C6 C1 120.6(8)
C21 C22 C23 108.9(8)
C21 C22 C28 126.7(11)
C23 C22 C28 124.3(11)
C21 C22 Ir1 69.9(5)
C23 C22 Ir1 70.8(5)
C28 C22 Ir1 126.9(7)
C6 C5 C4 120.1(7)
C6 C5 C7 121.1(8)
C4 C5 C7 118.8(7)
C14 C13 C12 119.4(9)
C16 C15 C20 120.6(8)
C16 C15 N2 120.0(7)
C20 C15 N2 119.5(8)
N2 C2 C3 128.0(7)
N2 C2 C1 113.6(7)
C3 C2 C1 118.3(7)
C14 C9 C10 121.8(8)
C14 C9 N1 118.9(7)
C10 C9 N1 119.3(7)
C11 C10 C9 119.3(8)
C11 C12 C13 120.6(8)
C15 C20 C19 118.8(9)
C12 C11 C10 119.9(8)
C23 C24 C25 110.4(8)
C23 C24 C30 126.4(8)
C25 C24 C30 123.0(9)
C23 C24 Ir1 70.9(5)
C25 C24 Ir1 70.9(5)
C30 C24 Ir1 129.0(7)
C19 C18 C17 120.8(8)
C18 C19 C20 121.1(9)
C15 C16 C17 120.7(9)
C22 C21 C25 107.0(7)
C22 C21 C27 126.6(10)
C25 C21 C27 125.6(10)
C22 C21 Ir1 72.2(5)
C25 C21 Ir1 71.1(5)
C27 C21 Ir1 129.7(8)
C24 C25 C21 105.8(8)
C24 C25 C26 129.8(10)
C21 C25 C26 124.3(9)
C24 C25 Ir1 71.6(5)
C21 C25 Ir1 69.1(5)
C26 C25 Ir1 126.9(7)
C18 C17 C16 118.1(9)
C24 C23 C22 107.8(8)
C24 C23 C29 125.2(9)
C22 C23 C29 126.6(10)
C24 C23 Ir1 71.8(5)
C22 C23 Ir1 71.3(5)
C29 C23 Ir1 128.1(6)
Cl5 Sb1 Cl3 94.05(8)
Cl5 Sb1 Cl2 91.28(9)
Cl3 Sb1 Cl2 89.56(8)
Cl5 Sb1 Cl4 88.39(9)
Cl3 Sb1 Cl4 89.54(8)
Cl2 Sb1 Cl4 179.01(8)
Cl11 C100 Cl10 113.2(7)
N1 Ir1 N2 76.0(2)
N1 Ir1 C21 159.0(3)
N2 Ir1 C21 125.0(3)
N1 Ir1 C23 111.3(3)
N2 Ir1 C23 110.3(3)
C21 Ir1 C23 64.0(3)
N1 Ir1 C25 119.2(3)
N2 Ir1 C25 164.6(3)
C21 Ir1 C25 39.8(4)
C23 Ir1 C25 63.7(3)
N1 Ir1 C22 147.3(3)
N2 Ir1 C22 102.1(3)
C21 Ir1 C22 37.8(4)
C23 Ir1 C22 37.9(4)
C25 Ir1 C22 64.1(4)
N1 Ir1 C24 99.5(3)
N2 Ir1 C24 144.0(3)
C21 Ir1 C24 63.9(3)
C23 Ir1 C24 37.3(3)
C25 Ir1 C24 37.5(3)
C22 Ir1 C24 62.5(3)
N1 Ir1 Cl1 87.64(18)
N2 Ir1 Cl1 87.44(17)
C21 Ir1 Cl1 93.2(3)
C23 Ir1 Cl1 156.3(2)
C25 Ir1 Cl1 95.1(2)
C22 Ir1 Cl1 125.0(3)
C24 Ir1 Cl1 128.4(2)

loop_
_geom_bond_atom_site_label_1
_geom_bond_atom_site_label_2
_geom_bond_distance
N1 C1 1.311(10)
N1 C9 1.438(10)
N1 Ir1 2.046(6)
N2 C2 1.312(10)
N2 C15 1.433(10)
N2 Ir1 2.078(6)
C4 C3 1.361(11)
C4 C5 1.469(12)
C4 C8 1.498(12)
C3 C2 1.402(11)
C1 C6 1.423(11)
C1 C2 1.465(11)
C14 C9 1.368(12)
C14 C13 1.383(12)
C6 C5 1.354(12)
C22 C21 1.404(14)
C22 C23 1.413(13)
C22 C28 1.509(14)
C22 Ir1 2.181(9)
C5 C7 1.494(11)
C13 C12 1.405(13)
C15 C16 1.369(12)
C15 C20 1.384(11)
C9 C10 1.389(11)
C10 C11 1.374(12)
Cl1 Ir1 2.391(2)
C12 C11 1.369(14)
C20 C19 1.392(12)
C24 C23 1.394(13)
C24 C25 1.402(12)
C24 C30 1.517(12)
C24 Ir1 2.186(8)
C18 C19 1.361(15)
C18 C17 1.391(15)
C16 C17 1.407(13)
C21 C25 1.475(13)
C21 C27 1.491(13)
C21 Ir1 2.151(9)
C25 C26 1.483(14)
C25 Ir1 2.178(8)
C29 C23 1.514(13)
C23 Ir1 2.175(8)
Sb1 Cl5 2.376(2)
Sb1 Cl3 2.416(2)
Sb1 Cl2 2.492(2)
Sb1 Cl4 2.757(3)
Cl10 C100 1.762(13)
C100 Cl11 1.719(15)
